data_4304489
loop_
_publ_author_name
'Joe B. Gilroy'
'Brian O. Patrick'
'Robert McDonald'
'Robin G. Hicks'

_publ_section_title
;
Transition Metal Complexes of 3-Cyano- and 3-Nitroformazans
;
_journal_name_full 'Inorganic Chemistry'
_journal_page_first 1287
_journal_page_last 1294
_journal_paper_doi 10.1021/ic7019846
_journal_volume 47
_journal_year 2008
_chemical_formula_moiety 'C24 H18 Co N7 O2, C H2 Cl2'
_chemical_formula_sum 'C25 H20 Cl2 Co N7 O2'
_chemical_formula_weight 580.31
_chemical_name_systematic
;

 ?

;
_space_group_IT_number 2
_symmetry_cell_setting triclinic
_symmetry_space_group_name_Hall '-P 1'
_symmetry_space_group_name_H-M 'P -1'
_atom_sites_solution_hydrogens geom
_atom_sites_solution_primary direct
_atom_sites_solution_secondary difmap
_audit_creation_method SHELXL-97
_cell_angle_alpha 73.4386(10)
_cell_angle_beta 87.6027(10)
_cell_angle_gamma 87.5323(11)
_cell_formula_units_Z 2
_cell_length_a 8.9601(8)
_cell_length_b 9.3250(8)
_cell_length_c 15.8258(13)
_cell_measurement_reflns_used 6478
_cell_measurement_temperature 193(2)
_cell_measurement_theta_max 26.33
_cell_measurement_theta_min 2.29
_cell_volume 1265.66(19)
_computing_cell_refinement 'Bruker SAINT (Bruker, 1997)'
_computing_data_collection 'Bruker SMART (Bruker, 1997)'
_computing_data_reduction 'Bruker SAINT (Bruker, 1997)'
_computing_molecular_graphics 'Bruker SHELXTL (Bruker, 1997)'
_computing_publication_material 'Bruker SHELXTL (Bruker, 1997)'
_computing_structure_refinement 'SHELXL-97 (Sheldrick, 1997)'
_computing_structure_solution 'SHELXS-97 (Sheldrick, 1990)'
_diffrn_ambient_temperature 193(2)
_diffrn_detector_area_resol_mean 8.192
_diffrn_measured_fraction_theta_full 0.984
_diffrn_measured_fraction_theta_max 0.984
_diffrn_measurement_device_type 'Bruker PLATFORM diffractometer/SMART 1000 CCD area detector'
_diffrn_measurement_method '\w scans'
_diffrn_radiation_monochromator graphite
_diffrn_radiation_source 'fine-focus sealed tube'
_diffrn_radiation_type MoK\a
_diffrn_radiation_wavelength 0.71073
_diffrn_reflns_av_R_equivalents 0.0119
_diffrn_reflns_av_sigmaI/netI 0.0189
_diffrn_reflns_limit_h_max 11
_diffrn_reflns_limit_h_min -11
_diffrn_reflns_limit_k_max 11
_diffrn_reflns_limit_k_min -11
_diffrn_reflns_limit_l_max 19
_diffrn_reflns_limit_l_min -19
_diffrn_reflns_number 8727
_diffrn_reflns_theta_full 26.35
_diffrn_reflns_theta_max 26.35
_diffrn_reflns_theta_min 2.28
_diffrn_standards_decay_% 0
_diffrn_standards_interval_time 0
_diffrn_standards_number 0
_exptl_absorpt_coefficient_mu 0.927
_exptl_absorpt_correction_T_max 0.7495
_exptl_absorpt_correction_T_min 0.5797
_exptl_absorpt_correction_type integration
_exptl_absorpt_process_details 'Bruker SHELXTL (Bruker, 1997)'
_exptl_crystal_colour red
_exptl_crystal_density_diffrn 1.523
_exptl_crystal_density_method 'not measured'
_exptl_crystal_description prism
_exptl_crystal_F_000 592
_exptl_crystal_size_max 0.66
_exptl_crystal_size_mid 0.42
_exptl_crystal_size_min 0.33
_refine_diff_density_max 1.006
_refine_diff_density_min -1.036
_refine_diff_density_rms 0.093
_refine_ls_extinction_method none
_refine_ls_goodness_of_fit_ref 1.075
_refine_ls_hydrogen_treatment constr
_refine_ls_matrix_type full
_refine_ls_number_parameters 334
_refine_ls_number_reflns 5083
_refine_ls_number_restraints 0
_refine_ls_restrained_S_all 1.075
_refine_ls_R_factor_all 0.0548
_refine_ls_R_factor_gt 0.0496
_refine_ls_shift/su_max 0.000
_refine_ls_shift/su_mean 0.000
_refine_ls_structure_factor_coef Fsqd
_refine_ls_weighting_details 'calc w=1/[\s^2^(Fo^2^)+(0.0905P)^2^+1.3145P] where P=(Fo^2^+2Fc^2^)/3'
_refine_ls_weighting_scheme calc
_refine_ls_wR_factor_gt 0.1409
_refine_ls_wR_factor_ref 0.1468
_reflns_number_gt 4541
_reflns_number_total 5083
_reflns_threshold_expression I>2\s(I)
_cod_data_source_file ic7019846-file006.cif
_cod_data_source_block vic0614
_cod_depositor_comments
;
The following automatic conversions were performed:
'_symmetry_cell_setting' value 'Triclinic' changed to 'triclinic'
according to '/home/saulius/struct/CIF-dictionaries/cif_core.dic'
dictionary named 'cif_core.dic' version 2.4.1 from 2010-06-29.

Automatic conversion script
Id: cif_fix_enum 1527 2010-12-29 10:47:43Z saulius 
;
_cod_database_code 4304489

loop_
_symmetry_equiv_pos_as_xyz
'x, y, z'
'-x, -y, -z'

loop_
_atom_site_label
_atom_site_type_symbol
_atom_site_fract_x
_atom_site_fract_y
_atom_site_fract_z
_atom_site_U_iso_or_equiv
_atom_site_adp_type
_atom_site_occupancy
_atom_site_symmetry_multiplicity
_atom_site_calc_flag
_atom_site_refinement_flags
_atom_site_disorder_assembly
_atom_site_disorder_group
Co Co 0.16663(3) 0.46444(4) 0.18906(2) 0.02133(14) Uani 1 1 d . . .
O1 O 0.1181(2) 0.3465(2) 0.11479(12) 0.0248(4) Uani 1 1 d . . .
O2 O 0.2260(2) 0.6292(2) 0.09259(12) 0.0257(4) Uani 1 1 d . . .
N1 N 0.1018(3) 0.2951(3) 0.36550(15) 0.0302(5) Uani 1 1 d . . .
N2 N 0.1051(2) 0.3054(2) 0.28255(14) 0.0258(4) Uani 1 1 d . . .
N3 N 0.2100(3) 0.5461(3) 0.34556(15) 0.0305(5) Uani 1 1 d . . .
N4 N 0.2185(2) 0.5802(3) 0.26085(14) 0.0262(5) Uani 1 1 d . . .
N5 N 0.1472(4) 0.3706(4) 0.55853(19) 0.0570(8) Uani 1 1 d . . .
N30 N 0.3717(2) 0.3794(2) 0.19324(14) 0.0240(4) Uani 1 1 d . . .
N40 N -0.0365(2) 0.5514(2) 0.17875(14) 0.0220(4) Uani 1 1 d . . .
C1 C 0.1548(3) 0.4110(3) 0.38991(17) 0.0280(5) Uani 1 1 d . . .
C2 C 0.1501(4) 0.3868(3) 0.48412(19) 0.0363(6) Uani 1 1 d . . .
C11 C 0.0509(3) 0.1872(3) 0.25474(18) 0.0273(5) Uani 1 1 d . . .
C12 C 0.0624(3) 0.2180(3) 0.16207(18) 0.0246(5) Uani 1 1 d . . .
C13 C 0.0135(3) 0.1099(3) 0.12368(19) 0.0300(6) Uani 1 1 d . . .
H13 H 0.0200 0.1273 0.0615 0.036 Uiso 1 1 calc R . .
C14 C -0.0439(3) -0.0214(3) 0.1771(2) 0.0358(6) Uani 1 1 d . . .
H14 H -0.0765 -0.0942 0.1510 0.043 Uiso 1 1 calc R . .
C15 C -0.0548(4) -0.0495(3) 0.2687(2) 0.0400(7) Uani 1 1 d . . .
H15 H -0.0947 -0.1407 0.3040 0.048 Uiso 1 1 calc R . .
C16 C -0.0083(3) 0.0543(3) 0.3082(2) 0.0356(6) Uani 1 1 d . . .
H16 H -0.0163 0.0358 0.3704 0.043 Uiso 1 1 calc R . .
C21 C 0.2749(3) 0.7190(3) 0.21381(18) 0.0268(5) Uani 1 1 d . . .
C22 C 0.2719(3) 0.7386(3) 0.12173(18) 0.0245(5) Uani 1 1 d . . .
C23 C 0.3194(3) 0.8749(3) 0.06503(18) 0.0291(6) Uani 1 1 d . . .
H23 H 0.3149 0.8931 0.0030 0.035 Uiso 1 1 calc R . .
C24 C 0.3726(3) 0.9823(3) 0.0994(2) 0.0339(6) Uani 1 1 d . . .
H24 H 0.4058 1.0736 0.0604 0.041 Uiso 1 1 calc R . .
C25 C 0.3787(3) 0.9598(3) 0.1902(2) 0.0387(7) Uani 1 1 d . . .
H25 H 0.4174 1.0348 0.2124 0.046 Uiso 1 1 calc R . .
C26 C 0.3285(3) 0.8285(3) 0.2479(2) 0.0347(6) Uani 1 1 d . . .
H26 H 0.3306 0.8131 0.3099 0.042 Uiso 1 1 calc R . .
C31 C 0.4430(3) 0.3144(3) 0.26805(19) 0.0327(6) Uani 1 1 d . . .
H31 H 0.3933 0.3112 0.3228 0.039 Uiso 1 1 calc R . .
C32 C 0.5855(3) 0.2520(4) 0.2688(2) 0.0398(7) Uani 1 1 d . . .
H32 H 0.6319 0.2051 0.3231 0.048 Uiso 1 1 calc R . .
C33 C 0.6599(3) 0.2584(3) 0.1896(2) 0.0375(7) Uani 1 1 d . . .
H33 H 0.7584 0.2169 0.1885 0.045 Uiso 1 1 calc R . .
C34 C 0.5881(3) 0.3262(3) 0.1126(2) 0.0330(6) Uani 1 1 d . . .
H34 H 0.6368 0.3329 0.0572 0.040 Uiso 1 1 calc R . .
C35 C 0.4442(3) 0.3846(3) 0.11656(18) 0.0279(5) Uani 1 1 d . . .
H35 H 0.3950 0.4301 0.0630 0.034 Uiso 1 1 calc R . .
C41 C -0.1218(3) 0.5680(3) 0.24759(17) 0.0269(5) Uani 1 1 d . . .
H41 H -0.0825 0.5343 0.3050 0.032 Uiso 1 1 calc R . .
C42 C -0.2643(3) 0.6322(3) 0.23806(19) 0.0316(6) Uani 1 1 d . . .
H42 H -0.3223 0.6408 0.2881 0.038 Uiso 1 1 calc R . .
C43 C -0.3209(3) 0.6838(3) 0.1544(2) 0.0338(6) Uani 1 1 d . . .
H43 H -0.4180 0.7296 0.1458 0.041 Uiso 1 1 calc R . .
C44 C -0.2329(3) 0.6672(3) 0.08341(19) 0.0310(6) Uani 1 1 d . . .
H44 H -0.2690 0.7021 0.0253 0.037 Uiso 1 1 calc R . .
C45 C -0.0931(3) 0.6000(3) 0.09773(17) 0.0260(5) Uani 1 1 d . . .
H45 H -0.0344 0.5875 0.0488 0.031 Uiso 1 1 calc R . .
Cl1S Cl 0.2622(2) 0.9491(2) 0.48469(12) 0.1086(5) Uani 1 1 d . . .
Cl2S Cl 0.4330(2) 0.6751(2) 0.50751(14) 0.1286(8) Uani 1 1 d . . .
C1S C 0.2537(6) 0.7591(6) 0.5035(3) 0.0829(15) Uani 1 1 d . . .
H1SA H 0.1982 0.7378 0.4559 0.099 Uiso 1 1 calc R . .
H1SB H 0.1988 0.7157 0.5600 0.099 Uiso 1 1 calc R . .

loop_
_atom_site_aniso_label
_atom_site_aniso_U_11
_atom_site_aniso_U_22
_atom_site_aniso_U_33
_atom_site_aniso_U_23
_atom_site_aniso_U_13
_atom_site_aniso_U_12
Co 0.0201(2) 0.0246(2) 0.0201(2) -0.00798(14) -0.00007(13) 0.00027(13)
O1 0.0256(9) 0.0258(9) 0.0240(9) -0.0090(7) 0.0009(7) -0.0010(7)
O2 0.0245(9) 0.0269(9) 0.0263(9) -0.0084(7) 0.0010(7) -0.0025(7)
N1 0.0322(12) 0.0346(12) 0.0231(11) -0.0076(9) 0.0004(9) 0.0032(9)
N2 0.0249(11) 0.0293(11) 0.0218(10) -0.0057(9) 0.0005(8) 0.0021(8)
N3 0.0295(11) 0.0381(12) 0.0247(11) -0.0107(10) -0.0015(9) 0.0018(9)
N4 0.0247(11) 0.0314(11) 0.0232(11) -0.0090(9) -0.0005(8) 0.0002(9)
N5 0.078(2) 0.065(2) 0.0262(15) -0.0124(13) -0.0006(13) 0.0065(17)
N30 0.0227(10) 0.0265(10) 0.0247(11) -0.0103(8) -0.0002(8) -0.0012(8)
N40 0.0229(10) 0.0231(10) 0.0206(10) -0.0073(8) -0.0003(8) -0.0006(8)
C1 0.0300(13) 0.0322(13) 0.0218(12) -0.0081(10) 0.0004(10) 0.0012(10)
C2 0.0427(16) 0.0374(15) 0.0281(15) -0.0090(12) 0.0011(12) 0.0022(12)
C11 0.0234(12) 0.0285(13) 0.0313(14) -0.0112(11) -0.0016(10) 0.0035(10)
C12 0.0172(11) 0.0258(12) 0.0322(13) -0.0111(10) 0.0011(9) 0.0016(9)
C13 0.0279(13) 0.0326(14) 0.0330(14) -0.0156(11) 0.0027(11) -0.0009(11)
C14 0.0350(15) 0.0286(14) 0.0476(18) -0.0173(13) 0.0041(13) -0.0052(11)
C15 0.0425(17) 0.0279(14) 0.0448(18) -0.0031(13) 0.0062(13) -0.0044(12)
C16 0.0385(16) 0.0342(15) 0.0313(15) -0.0055(12) 0.0024(12) 0.0006(12)
C21 0.0215(12) 0.0256(13) 0.0327(14) -0.0077(11) 0.0020(10) 0.0005(9)
C22 0.0177(11) 0.0243(12) 0.0322(13) -0.0094(10) 0.0011(9) 0.0017(9)
C23 0.0275(13) 0.0277(13) 0.0292(14) -0.0045(11) 0.0029(10) 0.0022(10)
C24 0.0310(14) 0.0223(13) 0.0459(17) -0.0065(12) 0.0067(12) -0.0028(10)
C25 0.0366(15) 0.0339(15) 0.0531(19) -0.0239(14) 0.0013(13) -0.0060(12)
C26 0.0343(15) 0.0402(16) 0.0334(15) -0.0166(12) 0.0003(11) -0.0032(12)
C31 0.0274(13) 0.0439(16) 0.0289(14) -0.0141(12) -0.0027(11) 0.0034(11)
C32 0.0315(15) 0.0516(18) 0.0384(16) -0.0164(14) -0.0107(12) 0.0080(13)
C33 0.0226(13) 0.0408(16) 0.0533(19) -0.0211(14) -0.0006(12) 0.0037(11)
C34 0.0291(14) 0.0323(14) 0.0405(16) -0.0165(12) 0.0109(11) -0.0029(11)
C35 0.0287(13) 0.0284(13) 0.0284(13) -0.0111(11) 0.0019(10) -0.0019(10)
C41 0.0270(13) 0.0315(13) 0.0228(12) -0.0092(10) 0.0014(10) 0.0000(10)
C42 0.0275(13) 0.0368(15) 0.0328(14) -0.0144(12) 0.0050(11) 0.0013(11)
C43 0.0219(12) 0.0377(15) 0.0431(16) -0.0141(13) -0.0044(11) 0.0049(11)
C44 0.0289(13) 0.0345(14) 0.0294(14) -0.0080(11) -0.0087(10) 0.0003(11)
C45 0.0273(13) 0.0280(13) 0.0237(12) -0.0088(10) -0.0009(10) -0.0018(10)
Cl1S 0.1280(14) 0.0998(11) 0.0932(11) -0.0213(9) -0.0144(9) 0.0206(10)
Cl2S 0.1325(15) 0.1491(16) 0.1302(15) -0.0827(14) -0.0541(12) 0.0531(13)
C1S 0.091(4) 0.104(4) 0.062(3) -0.034(3) -0.009(3) -0.016(3)

loop_
_atom_type_symbol
_atom_type_description
_atom_type_scat_dispersion_real
_atom_type_scat_dispersion_imag
_atom_type_scat_source
C C 0.0033 0.0016 'International Tables Vol C Tables 4.2.6.8 and 6.1.1.4'
H H 0.0000 0.0000 'International Tables Vol C Tables 4.2.6.8 and 6.1.1.4'
N N 0.0061 0.0033 'International Tables Vol C Tables 4.2.6.8 and 6.1.1.4'
O O 0.0106 0.0060 'International Tables Vol C Tables 4.2.6.8 and 6.1.1.4'
Cl Cl 0.1484 0.1585 'International Tables Vol C Tables 4.2.6.8 and 6.1.1.4'
Co Co 0.3494 0.9721 'International Tables Vol C Tables 4.2.6.8 and 6.1.1.4'

loop_
_geom_angle_atom_site_label_1
_geom_angle_atom_site_label_2
_geom_angle_atom_site_label_3
_geom_angle
_geom_angle_site_symmetry_1
_geom_angle_site_symmetry_3
_geom_angle_publ_flag
N2 Co N4 94.22(10) . . ?
N2 Co O1 86.42(9) . . ?
N4 Co O1 178.75(8) . . ?
N2 Co O2 178.91(8) . . ?
N4 Co O2 85.97(9) . . ?
O1 Co O2 93.41(8) . . ?
N2 Co N40 90.66(9) . . ?
N4 Co N40 91.60(9) . . ?
O1 Co N40 89.47(8) . . ?
O2 Co N40 88.26(8) . . ?
N2 Co N30 91.37(9) . . ?
N4 Co N30 90.09(9) . . ?
O1 Co N30 88.82(8) . . ?
O2 Co N30 89.70(8) . . ?
N40 Co N30 177.26(8) . . ?
C12 O1 Co 110.48(16) . . ?
C22 O2 Co 110.32(16) . . ?
N2 N1 C1 117.5(2) . . ?
N1 N2 C11 119.1(2) . . ?
N1 N2 Co 128.17(19) . . ?
C11 N2 Co 112.71(17) . . ?
N4 N3 C1 117.8(2) . . ?
N3 N4 C21 118.8(2) . . ?
N3 N4 Co 127.79(19) . . ?
C21 N4 Co 113.41(18) . . ?
C31 N30 C35 117.9(2) . . ?
C31 N30 Co 124.06(18) . . ?
C35 N30 Co 118.04(18) . . ?
C45 N40 C41 118.2(2) . . ?
C45 N40 Co 117.89(17) . . ?
C41 N40 Co 123.90(17) . . ?
N1 C1 N3 134.4(2) . . ?
N1 C1 C2 113.1(2) . . ?
N3 C1 C2 112.4(2) . . ?
N5 C2 C1 178.6(4) . . ?
C16 C11 N2 127.0(3) . . ?
C16 C11 C12 121.8(3) . . ?
N2 C11 C12 111.2(2) . . ?
O1 C12 C13 122.7(2) . . ?
O1 C12 C11 119.1(2) . . ?
C13 C12 C11 118.3(2) . . ?
C14 C13 C12 119.5(3) . . ?
C13 C14 C15 121.3(3) . . ?
C16 C15 C14 120.5(3) . . ?
C15 C16 C11 118.6(3) . . ?
C26 C21 N4 127.6(3) . . ?
C26 C21 C22 121.6(2) . . ?
N4 C21 C22 110.8(2) . . ?
O2 C22 C23 122.6(2) . . ?
O2 C22 C21 119.4(2) . . ?
C23 C22 C21 118.0(2) . . ?
C24 C23 C22 119.9(3) . . ?
C23 C24 C25 121.5(3) . . ?
C26 C25 C24 120.0(3) . . ?
C25 C26 C21 119.0(3) . . ?
N30 C31 C32 122.6(3) . . ?
C31 C32 C33 119.2(3) . . ?
C34 C33 C32 118.5(3) . . ?
C33 C34 C35 119.4(3) . . ?
N30 C35 C34 122.4(3) . . ?
N40 C41 C42 122.6(2) . . ?
C41 C42 C43 118.9(3) . . ?
C42 C43 C44 118.5(2) . . ?
C45 C44 C43 119.6(3) . . ?
N40 C45 C44 122.2(2) . . ?
Cl1S C1S Cl2S 111.2(3) . . ?

loop_
_geom_bond_atom_site_label_1
_geom_bond_atom_site_label_2
_geom_bond_distance
_geom_bond_site_symmetry_2
_geom_bond_publ_flag
Co N2 1.856(2) . ?
Co N4 1.860(2) . ?
Co O1 1.8979(18) . ?
Co O2 1.9075(18) . ?
Co N40 1.954(2) . ?
Co N30 1.966(2) . ?
O1 C12 1.324(3) . ?
O2 C22 1.321(3) . ?
N1 N2 1.288(3) . ?
N1 C1 1.357(4) . ?
N2 C11 1.409(3) . ?
N3 N4 1.286(3) . ?
N3 C1 1.358(4) . ?
N4 C21 1.400(3) . ?
N5 C2 1.143(4) . ?
N30 C31 1.341(4) . ?
N30 C35 1.342(3) . ?
N40 C45 1.345(3) . ?
N40 C41 1.346(3) . ?
C1 C2 1.442(4) . ?
C11 C16 1.398(4) . ?
C11 C12 1.412(4) . ?
C12 C13 1.409(4) . ?
C13 C14 1.380(4) . ?
C14 C15 1.398(5) . ?
C15 C16 1.379(5) . ?
C21 C26 1.394(4) . ?
C21 C22 1.417(4) . ?
C22 C23 1.402(4) . ?
C23 C24 1.379(4) . ?
C24 C25 1.395(5) . ?
C25 C26 1.383(4) . ?
C31 C32 1.380(4) . ?
C32 C33 1.381(4) . ?
C33 C34 1.375(4) . ?
C34 C35 1.384(4) . ?
C41 C42 1.382(4) . ?
C42 C43 1.384(4) . ?
C43 C44 1.387(4) . ?
C44 C45 1.374(4) . ?
Cl1S C1S 1.716(6) . ?
Cl2S C1S 1.752(6) . ?

loop_
_geom_torsion_atom_site_label_1
_geom_torsion_atom_site_label_2
_geom_torsion_atom_site_label_3
_geom_torsion_atom_site_label_4
_geom_torsion
_geom_torsion_site_symmetry_1
_geom_torsion_site_symmetry_2
_geom_torsion_site_symmetry_3
_geom_torsion_site_symmetry_4
_geom_torsion_publ_flag
N2 Co O1 C12 2.04(16) . . . . ?
N4 Co O1 C12 123(4) . . . . ?
O2 Co O1 C12 -176.88(15) . . . . ?
N40 Co O1 C12 -88.65(16) . . . . ?
N30 Co O1 C12 93.49(16) . . . . ?
N2 Co O2 C22 100(4) . . . . ?
N4 Co O2 C22 -0.12(16) . . . . ?
O1 Co O2 C22 -179.03(15) . . . . ?
N40 Co O2 C22 91.60(16) . . . . ?
N30 Co O2 C22 -90.23(16) . . . . ?
C1 N1 N2 C11 -179.9(2) . . . . ?
C1 N1 N2 Co -2.9(3) . . . . ?
N4 Co N2 N1 1.5(2) . . . . ?
O1 Co N2 N1 -179.6(2) . . . . ?
O2 Co N2 N1 -99(4) . . . . ?
N40 Co N2 N1 -90.1(2) . . . . ?
N30 Co N2 N1 91.7(2) . . . . ?
N4 Co N2 C11 178.69(17) . . . . ?
O1 Co N2 C11 -2.38(17) . . . . ?
O2 Co N2 C11 79(4) . . . . ?
N40 Co N2 C11 87.04(17) . . . . ?
N30 Co N2 C11 -91.12(18) . . . . ?
C1 N3 N4 C21 179.9(2) . . . . ?
C1 N3 N4 Co -1.2(4) . . . . ?
N2 Co N4 N3 0.7(2) . . . . ?
O1 Co N4 N3 -120(4) . . . . ?
O2 Co N4 N3 179.6(2) . . . . ?
N40 Co N4 N3 91.5(2) . . . . ?
N30 Co N4 N3 -90.7(2) . . . . ?
N2 Co N4 C21 179.63(17) . . . . ?
O1 Co N4 C21 59(4) . . . . ?
O2 Co N4 C21 -1.45(17) . . . . ?
N40 Co N4 C21 -89.59(18) . . . . ?
N30 Co N4 C21 88.25(18) . . . . ?
N2 Co N30 C31 -40.7(2) . . . . ?
N4 Co N30 C31 53.5(2) . . . . ?
O1 Co N30 C31 -127.1(2) . . . . ?
O2 Co N30 C31 139.5(2) . . . . ?
N40 Co N30 C31 -178(51) . . . . ?
N2 Co N30 C35 138.2(2) . . . . ?
N4 Co N30 C35 -127.5(2) . . . . ?
O1 Co N30 C35 51.84(19) . . . . ?
O2 Co N30 C35 -41.57(19) . . . . ?
N40 Co N30 C35 0.5(18) . . . . ?
N2 Co N40 C45 -133.69(19) . . . . ?
N4 Co N40 C45 132.07(19) . . . . ?
O1 Co N40 C45 -47.27(19) . . . . ?
O2 Co N40 C45 46.16(19) . . . . ?
N30 Co N40 C45 4.1(18) . . . . ?
N2 Co N40 C41 47.7(2) . . . . ?
N4 Co N40 C41 -46.6(2) . . . . ?
O1 Co N40 C41 134.1(2) . . . . ?
O2 Co N40 C41 -132.5(2) . . . . ?
N30 Co N40 C41 -174.6(16) . . . . ?
N2 N1 C1 N3 2.5(5) . . . . ?
N2 N1 C1 C2 -178.3(2) . . . . ?
N4 N3 C1 N1 -0.4(5) . . . . ?
N4 N3 C1 C2 -179.6(2) . . . . ?
N1 C1 C2 N5 -172(14) . . . . ?
N3 C1 C2 N5 8(15) . . . . ?
N1 N2 C11 C16 -0.2(4) . . . . ?
Co N2 C11 C16 -177.7(2) . . . . ?
N1 N2 C11 C12 179.7(2) . . . . ?
Co N2 C11 C12 2.2(3) . . . . ?
Co O1 C12 C13 178.50(19) . . . . ?
Co O1 C12 C11 -1.3(3) . . . . ?
C16 C11 C12 O1 179.3(2) . . . . ?
N2 C11 C12 O1 -0.5(3) . . . . ?
C16 C11 C12 C13 -0.5(4) . . . . ?
N2 C11 C12 C13 179.6(2) . . . . ?
O1 C12 C13 C14 -179.7(2) . . . . ?
C11 C12 C13 C14 0.1(4) . . . . ?
C12 C13 C14 C15 0.1(4) . . . . ?
C13 C14 C15 C16 0.0(5) . . . . ?
C14 C15 C16 C11 -0.4(5) . . . . ?
N2 C11 C16 C15 -179.5(3) . . . . ?
C12 C11 C16 C15 0.7(4) . . . . ?
N3 N4 C21 C26 1.6(4) . . . . ?
Co N4 C21 C26 -177.4(2) . . . . ?
N3 N4 C21 C22 -178.4(2) . . . . ?
Co N4 C21 C22 2.6(3) . . . . ?
Co O2 C22 C23 -178.72(19) . . . . ?
Co O2 C22 C21 1.7(3) . . . . ?
C26 C21 C22 O2 177.1(2) . . . . ?
N4 C21 C22 O2 -2.9(3) . . . . ?
C26 C21 C22 C23 -2.4(4) . . . . ?
N4 C21 C22 C23 177.5(2) . . . . ?
O2 C22 C23 C24 -177.0(2) . . . . ?
C21 C22 C23 C24 2.6(4) . . . . ?
C22 C23 C24 C25 -0.9(4) . . . . ?
C23 C24 C25 C26 -1.0(5) . . . . ?
C24 C25 C26 C21 1.2(4) . . . . ?
N4 C21 C26 C25 -179.4(3) . . . . ?
C22 C21 C26 C25 0.6(4) . . . . ?
C35 N30 C31 C32 -0.9(4) . . . . ?
Co N30 C31 C32 178.1(2) . . . . ?
N30 C31 C32 C33 1.2(5) . . . . ?
C31 C32 C33 C34 -0.5(5) . . . . ?
C32 C33 C34 C35 -0.5(4) . . . . ?
C31 N30 C35 C34 -0.2(4) . . . . ?
Co N30 C35 C34 -179.2(2) . . . . ?
C33 C34 C35 N30 0.9(4) . . . . ?
C45 N40 C41 C42 0.3(4) . . . . ?
Co N40 C41 C42 178.9(2) . . . . ?
N40 C41 C42 C43 -1.1(4) . . . . ?
C41 C42 C43 C44 0.8(4) . . . . ?
C42 C43 C44 C45 0.3(4) . . . . ?
C41 N40 C45 C44 0.9(4) . . . . ?
Co N40 C45 C44 -177.8(2) . . . . ?
C43 C44 C45 N40 -1.2(4) . . . . ?
